data_4127987
loop_
_publ_author_name
'Novak, Alexander J. E.'
'Grigglestone, Claire E.'
'Trauner, Dirk'

_publ_section_title
;
 A Biomimetic Synthesis Elucidates the Origin of Preuisolactone A.
;
_journal_issue 39
_journal_name_full 'Journal of the American Chemical Society'
_journal_page_first 15515
_journal_page_last 15518
_journal_paper_doi 10.1021/jacs.9b08892
_journal_volume 141
_journal_year 2019
_chemical_formula_moiety 'C15 H16 O7'
_chemical_formula_sum 'C15 H16 O7'
_chemical_formula_weight 308.28
_space_group_crystal_system monoclinic
_space_group_IT_number 14
_space_group_name_Hall '-P 2ybc'
_space_group_name_H-M_alt 'P 1 21/c 1'
_symmetry_space_group_name_Hall '-P 2ybc'
_symmetry_space_group_name_H-M 'P 1 21/c 1'
_atom_sites_solution_hydrogens mixed
_atom_sites_solution_primary dual
_audit_creation_method SHELXL-2017/1
_cell_angle_alpha 90
_cell_angle_beta 101.107(2)
_cell_angle_gamma 90
_cell_formula_units_Z 4
_cell_length_a 8.0632(4)
_cell_length_b 13.0863(7)
_cell_length_c 13.1906(7)
_cell_measurement_reflns_used 9992
_cell_measurement_temperature 130(2)
_cell_measurement_theta_max 33.09
_cell_measurement_theta_min 3.16
_cell_volume 1365.77(12)
_computing_cell_refinement 'Bruker SAINT'
_computing_data_collection 'Bruker APEX3'
_computing_data_reduction 'Bruker SAINT'
_computing_molecular_graphics 'Bruker SHELXTL'
_computing_publication_material 'Bruker SHELXTL'
_computing_structure_refinement 'SHELXL-2017/1 (Sheldrick, 2017)'
_computing_structure_solution 'SHELXT 2014/5 (Sheldrick, 2014)'
_diffrn_ambient_temperature 130(2)
_diffrn_measured_fraction_theta_full 1.000
_diffrn_measured_fraction_theta_max 0.999
_diffrn_measurement_device_type 'Bruker APEX-II CCD'
_diffrn_measurement_method '\f and \w scans'
_diffrn_radiation_type MoK\a
_diffrn_radiation_wavelength 0.71073
_diffrn_reflns_av_R_equivalents 0.0444
_diffrn_reflns_av_unetI/netI 0.0260
_diffrn_reflns_Laue_measured_fraction_full 1.000
_diffrn_reflns_Laue_measured_fraction_max 0.999
_diffrn_reflns_limit_h_max 12
_diffrn_reflns_limit_h_min -12
_diffrn_reflns_limit_k_max 20
_diffrn_reflns_limit_k_min -20
_diffrn_reflns_limit_l_max 20
_diffrn_reflns_limit_l_min -20
_diffrn_reflns_number 45709
_diffrn_reflns_point_group_measured_fraction_full 1.000
_diffrn_reflns_point_group_measured_fraction_max 0.999
_diffrn_reflns_theta_full 25.000
_diffrn_reflns_theta_max 33.169
_diffrn_reflns_theta_min 2.213
_exptl_absorpt_coefficient_mu 0.120
_exptl_absorpt_correction_T_max 0.7465
_exptl_absorpt_correction_T_min 0.7037
_exptl_absorpt_correction_type empirical
_exptl_absorpt_process_details sadabs
_exptl_crystal_colour colorless
_exptl_crystal_density_diffrn 1.499
_exptl_crystal_description plate
_exptl_crystal_F_000 648
_exptl_crystal_size_max 0.880
_exptl_crystal_size_mid 0.620
_exptl_crystal_size_min 0.040
_refine_diff_density_max 0.552
_refine_diff_density_min -0.275
_refine_diff_density_rms 0.070
_refine_ls_extinction_method none
_refine_ls_goodness_of_fit_ref 1.061
_refine_ls_hydrogen_treatment mixed
_refine_ls_matrix_type full
_refine_ls_number_parameters 210
_refine_ls_number_reflns 5223
_refine_ls_number_restraints 0
_refine_ls_restrained_S_all 1.061
_refine_ls_R_factor_all 0.0727
_refine_ls_R_factor_gt 0.0510
_refine_ls_shift/su_max 0.000
_refine_ls_shift/su_mean 0.000
_refine_ls_structure_factor_coef Fsqd
_refine_ls_weighting_details 'w=1/[\s^2^(Fo^2^)+(0.0698P)^2^+0.7445P] where P=(Fo^2^+2Fc^2^)/3'
_refine_ls_weighting_scheme calc
_refine_ls_wR_factor_gt 0.1320
_refine_ls_wR_factor_ref 0.1474
_reflns_Friedel_coverage 0.000
_reflns_number_gt 3983
_reflns_number_total 5223
_reflns_threshold_expression 'I > 2\s(I)'
_cod_data_source_file ja9b08892_si_002.cif
_cod_data_source_block cg021
_cod_database_code 4127987
_shelx_shelxl_version_number 2017/1
_shelx_space_group_comment
; 
The symmetry employed for this shelxl refinement is uniquely defined 
by the following loop, which should always be used as a source of 
symmetry information in preference to the above space-group names. 
They are only intended as comments. 
;
_shelx_estimated_absorpt_t_min 0.902
_shelx_estimated_absorpt_t_max 0.995

loop_
_space_group_symop_operation_xyz
'x, y, z'
'-x, y+1/2, -z+1/2'
'-x, -y, -z'
'x, -y-1/2, z-1/2'

loop_
_atom_site_label
_atom_site_type_symbol
_atom_site_fract_x
_atom_site_fract_y
_atom_site_fract_z
_atom_site_U_iso_or_equiv
_atom_site_adp_type
_atom_site_occupancy
_atom_site_site_symmetry_order
_atom_site_calc_flag
_atom_site_refinement_flags_posn
_atom_site_refinement_flags_adp
O1 O 0.63818(14) 0.18120(8) 0.91537(8) 0.0248(2) Uani 1 1 d . .
C1 C 0.62411(16) 0.23672(9) 0.82288(9) 0.0165(2) Uani 1 1 d . .
C2 C 0.77820(16) 0.21910(9) 0.76779(10) 0.0184(2) Uani 1 1 d . .
C3 C 0.93774(17) 0.22310(10) 0.85231(11) 0.0225(3) Uani 1 1 d . .
H3A H 0.924890 0.177314 0.910046 0.027 Uiso 1 1 calc R U
H3B H 1.036720 0.199975 0.824187 0.027 Uiso 1 1 calc R U
O4 O 1.09189(13) 0.33844(9) 0.97492(9) 0.0286(2) Uani 1 1 d . .
C4 C 0.96396(17) 0.33115(10) 0.89038(10) 0.0211(2) Uani 1 1 d . .
O5 O 0.81048(14) 0.44991(8) 0.97318(8) 0.0278(2) Uani 1 1 d . .
C5 C 0.79906(16) 0.38304(9) 0.90910(9) 0.0175(2) Uani 1 1 d . .
C6 C 0.63024(15) 0.35319(9) 0.84097(9) 0.0148(2) Uani 1 1 d . .
C7 C 0.63608(15) 0.38685(8) 0.72883(9) 0.0146(2) Uani 1 1 d . .
H7A H 0.667236 0.460572 0.725463 0.017 Uiso 1 1 calc R U
O8 O 0.98903(15) 0.41499(11) 0.64077(10) 0.0382(3) Uani 1 1 d . .
C8 C 0.77341(16) 0.31489(10) 0.69680(10) 0.0183(2) Uani 1 1 d . .
H8A H 0.737646 0.294287 0.622806 0.022 Uiso 1 1 calc R U
O9 O 1.01628(13) 0.39311(8) 0.80854(9) 0.0256(2) Uani 1 1 d . .
C9 C 0.93576(17) 0.37560(11) 0.71045(11) 0.0243(3) Uani 1 1 d . .
O10 O 0.43047(12) 0.43493(7) 0.58553(7) 0.01923(19) Uani 1 1 d . .
C10 C 0.47221(15) 0.36314(9) 0.65732(9) 0.0156(2) Uani 1 1 d . .
C11 C 0.38930(17) 0.27463(10) 0.66576(10) 0.0201(2) Uani 1 1 d . .
H11A H 0.290995 0.256600 0.616905 0.024 Uiso 1 1 calc R U
O12 O 0.38259(15) 0.13098(8) 0.77224(9) 0.0326(3) Uani 1 1 d . .
C12 C 0.45535(17) 0.20873(9) 0.75141(10) 0.0202(2) Uani 1 1 d . .
C13 C 0.7699(2) 0.11853(11) 0.70929(13) 0.0314(3) Uani 1 1 d . .
H13A H 0.870410 0.111577 0.678250 0.047 Uiso 1 1 calc R U
H13B H 0.668384 0.117471 0.654789 0.047 Uiso 1 1 calc R U
H13C H 0.765595 0.061721 0.757122 0.047 Uiso 1 1 calc R U
C14 C 0.48542(18) 0.39573(11) 0.88714(11) 0.0235(3) Uani 1 1 d . .
H14A H 0.484391 0.362323 0.953509 0.035 Uiso 1 1 calc R U
H14B H 0.378021 0.382747 0.839800 0.035 Uiso 1 1 calc R U
H14C H 0.500642 0.469509 0.897834 0.035 Uiso 1 1 calc R U
C15 C 0.28244(17) 0.41619(12) 0.50615(11) 0.0253(3) Uani 1 1 d . .
H15A H 0.267720 0.472599 0.456357 0.038 Uiso 1 1 calc R U
H15B H 0.182426 0.411205 0.537921 0.038 Uiso 1 1 calc R U
H15C H 0.297051 0.352080 0.470479 0.038 Uiso 1 1 calc R U
H1 H 0.573(3) 0.1330(18) 0.9014(18) 0.041(6) Uiso 1 1 d . .
H2 H 1.087(4) 0.404(2) 0.999(2) 0.060(8) Uiso 1 1 d . .

loop_
_atom_site_aniso_label
_atom_site_aniso_U_11
_atom_site_aniso_U_22
_atom_site_aniso_U_33
_atom_site_aniso_U_23
_atom_site_aniso_U_13
_atom_site_aniso_U_12
O1 0.0320(5) 0.0185(4) 0.0211(5) 0.0090(3) -0.0020(4) -0.0055(4)
C1 0.0216(5) 0.0109(4) 0.0150(5) 0.0021(4) -0.0010(4) -0.0015(4)
C2 0.0219(5) 0.0132(5) 0.0184(5) -0.0023(4) -0.0006(4) 0.0031(4)
C3 0.0213(6) 0.0176(5) 0.0258(6) -0.0004(5) -0.0027(5) 0.0044(4)
O4 0.0251(5) 0.0253(5) 0.0291(5) -0.0004(4) -0.0107(4) -0.0010(4)
C4 0.0198(5) 0.0194(5) 0.0210(6) 0.0001(4) -0.0036(4) -0.0005(4)
O5 0.0313(5) 0.0254(5) 0.0252(5) -0.0112(4) 0.0014(4) -0.0051(4)
C5 0.0219(5) 0.0138(5) 0.0151(5) -0.0002(4) -0.0008(4) -0.0015(4)
C6 0.0176(5) 0.0120(4) 0.0138(5) -0.0008(4) 0.0007(4) -0.0001(4)
C7 0.0166(5) 0.0112(4) 0.0146(5) 0.0013(4) -0.0005(4) -0.0006(4)
O8 0.0280(6) 0.0545(8) 0.0343(6) 0.0129(6) 0.0116(5) -0.0037(5)
C8 0.0186(5) 0.0194(5) 0.0164(5) 0.0002(4) 0.0020(4) 0.0017(4)
O9 0.0198(4) 0.0276(5) 0.0284(5) 0.0036(4) 0.0017(4) -0.0050(4)
C9 0.0179(5) 0.0285(6) 0.0268(7) 0.0047(5) 0.0052(5) 0.0029(5)
O10 0.0189(4) 0.0197(4) 0.0169(4) 0.0064(3) -0.0022(3) -0.0008(3)
C10 0.0173(5) 0.0148(5) 0.0134(5) 0.0016(4) -0.0001(4) -0.0002(4)
C11 0.0224(6) 0.0169(5) 0.0181(5) 0.0022(4) -0.0029(4) -0.0056(4)
O12 0.0358(6) 0.0199(5) 0.0373(6) 0.0091(4) -0.0052(5) -0.0134(4)
C12 0.0237(6) 0.0135(5) 0.0214(6) 0.0015(4) -0.0007(5) -0.0050(4)
C13 0.0405(8) 0.0185(6) 0.0319(8) -0.0098(5) -0.0011(6) 0.0062(5)
C14 0.0239(6) 0.0256(6) 0.0210(6) -0.0039(5) 0.0043(5) 0.0040(5)
C15 0.0196(6) 0.0366(7) 0.0172(6) 0.0077(5) -0.0029(4) -0.0014(5)

loop_
_atom_type_symbol
_atom_type_description
_atom_type_scat_dispersion_real
_atom_type_scat_dispersion_imag
_atom_type_scat_source
C C 0.0033 0.0016 'International Tables Vol C Tables 4.2.6.8 and 6.1.1.4'
H H 0.0000 0.0000 'International Tables Vol C Tables 4.2.6.8 and 6.1.1.4'
O O 0.0106 0.0060 'International Tables Vol C Tables 4.2.6.8 and 6.1.1.4'

loop_
_geom_angle_atom_site_label_1
_geom_angle_atom_site_label_2
_geom_angle_atom_site_label_3
_geom_angle
C1 O1 H1 105.2(17)
O1 C1 C6 112.44(10)
O1 C1 C12 108.78(10)
C6 C1 C12 109.11(10)
O1 C1 C2 112.73(10)
C6 C1 C2 102.23(9)
C12 C1 C2 111.42(10)
C13 C2 C3 110.33(11)
C13 C2 C8 113.39(11)
C3 C2 C8 109.23(10)
C13 C2 C1 113.58(12)
C3 C2 C1 106.63(10)
C8 C2 C1 103.24(9)
C4 C3 C2 108.65(10)
C4 C3 H3A 110.0
C2 C3 H3A 110.0
C4 C3 H3B 110.0
C2 C3 H3B 110.0
H3A C3 H3B 108.3
C4 O4 H2 105.8(18)
O4 C4 O9 106.31(11)
O4 C4 C3 111.93(11)
O9 C4 C3 108.33(11)
O4 C4 C5 111.94(11)
O9 C4 C5 104.48(10)
C3 C4 C5 113.26(11)
O5 C5 C6 122.36(12)
O5 C5 C4 118.39(11)
C6 C5 C4 119.11(10)
C14 C6 C5 109.61(10)
C14 C6 C1 114.78(11)
C5 C6 C1 109.97(9)
C14 C6 C7 116.34(10)
C5 C6 C7 107.47(10)
C1 C6 C7 97.99(9)
C10 C7 C6 110.82(10)
C10 C7 C8 106.72(9)
C6 C7 C8 103.78(9)
C10 C7 H7A 111.7
C6 C7 H7A 111.7
C8 C7 H7A 111.7
C9 C8 C2 115.45(10)
C9 C8 C7 106.96(10)
C2 C8 C7 104.90(10)
C9 C8 H8A 109.8
C2 C8 H8A 109.8
C7 C8 H8A 109.8
C9 O9 C4 117.08(11)
O8 C9 O9 118.87(14)
O8 C9 C8 124.23(14)
O9 C9 C8 116.65(12)
C10 O10 C15 117.07(10)
O10 C10 C11 127.01(11)
O10 C10 C7 111.89(10)
C11 C10 C7 120.98(10)
C10 C11 C12 117.62(11)
C10 C11 H11A 121.2
C12 C11 H11A 121.2
O12 C12 C11 123.36(12)
O12 C12 C1 117.50(11)
C11 C12 C1 119.13(10)
C2 C13 H13A 109.5
C2 C13 H13B 109.5
H13A C13 H13B 109.5
C2 C13 H13C 109.5
H13A C13 H13C 109.5
H13B C13 H13C 109.5
C6 C14 H14A 109.5
C6 C14 H14B 109.5
H14A C14 H14B 109.5
C6 C14 H14C 109.5
H14A C14 H14C 109.5
H14B C14 H14C 109.5
O10 C15 H15A 109.5
O10 C15 H15B 109.5
H15A C15 H15B 109.5
O10 C15 H15C 109.5
H15A C15 H15C 109.5
H15B C15 H15C 109.5

loop_
_geom_bond_atom_site_label_1
_geom_bond_atom_site_label_2
_geom_bond_distance
O1 C1 1.4056(15)
O1 H1 0.82(2)
C1 C6 1.5421(16)
C1 C12 1.5428(17)
C1 C2 1.5724(19)
C2 C13 1.5206(18)
C2 C3 1.5323(18)
C2 C8 1.5608(18)
C3 C4 1.5018(19)
C3 H3A 0.9900
C3 H3B 0.9900
O4 C4 1.3687(16)
O4 H2 0.91(3)
C4 O9 1.4752(17)
C4 C5 1.5545(19)
O5 C5 1.2078(15)
C5 C6 1.5303(17)
C6 C14 1.5227(18)
C6 C7 1.5528(17)
C7 C10 1.5005(16)
C7 C8 1.5722(17)
C7 H7A 1.0000
O8 C9 1.2030(18)
C8 C9 1.5121(19)
C8 H8A 1.0000
O9 C9 1.3508(18)
O10 C10 1.3303(14)
O10 C15 1.4491(16)
C10 C11 1.3526(17)
C11 C12 1.4394(18)
C11 H11A 0.9500
O12 C12 1.2316(15)
C13 H13A 0.9800
C13 H13B 0.9800
C13 H13C 0.9800
C14 H14A 0.9800
C14 H14B 0.9800
C14 H14C 0.9800
C15 H15A 0.9800
C15 H15B 0.9800
C15 H15C 0.9800

loop_
_geom_hbond_atom_site_label_D
_geom_hbond_atom_site_label_H
_geom_hbond_atom_site_label_A
_geom_hbond_distance_DH
_geom_hbond_distance_HA
_geom_hbond_distance_DA
_geom_hbond_angle_DHA
_geom_hbond_site_symmetry_A
_geom_hbond_publ_flag
O1 H1 O12 0.82(2) 2.06(2) 2.5970(15) 123(2) . yes
O1 H1 O10 0.82(2) 2.60(2) 3.2696(14) 140(2) 2_646 yes
O4 H2 O5 0.91(3) 2.28(3) 2.6939(16) 108(2) . yes
O4 H2 O5 0.91(3) 2.09(3) 2.9244(15) 151(2) 3_767 yes

loop_
_geom_torsion_atom_site_label_1
_geom_torsion_atom_site_label_2
_geom_torsion_atom_site_label_3
_geom_torsion_atom_site_label_4
_geom_torsion
O1 C1 C2 C13 78.18(14)
C6 C1 C2 C13 -160.87(11)
C12 C1 C2 C13 -44.45(14)
O1 C1 C2 C3 -43.55(13)
C6 C1 C2 C3 77.40(11)
C12 C1 C2 C3 -166.19(10)
O1 C1 C2 C8 -158.60(10)
C6 C1 C2 C8 -37.65(11)
C12 C1 C2 C8 78.76(11)
C13 C2 C3 C4 166.28(13)
C8 C2 C3 C4 40.99(15)
C1 C2 C3 C4 -69.95(13)
C2 C3 C4 O4 172.30(12)
C2 C3 C4 O9 -70.80(14)
C2 C3 C4 C5 44.61(15)
O4 C4 C5 O5 24.56(17)
O9 C4 C5 O5 -90.07(14)
C3 C4 C5 O5 152.25(13)
O4 C4 C5 C6 -159.68(11)
O9 C4 C5 C6 85.69(12)
C3 C4 C5 C6 -31.99(16)
O5 C5 C6 C14 -16.34(17)
C4 C5 C6 C14 168.09(11)
O5 C5 C6 C1 -143.41(13)
C4 C5 C6 C1 41.01(15)
O5 C5 C6 C7 110.96(14)
C4 C5 C6 C7 -64.62(13)
O1 C1 C6 C14 -63.20(14)
C12 C1 C6 C14 57.57(14)
C2 C1 C6 C14 175.64(10)
O1 C1 C6 C5 60.93(13)
C12 C1 C6 C5 -178.30(10)
C2 C1 C6 C5 -60.23(12)
O1 C1 C6 C7 172.86(10)
C12 C1 C6 C7 -66.36(12)
C2 C1 C6 C7 51.71(10)
C14 C6 C7 C10 -54.96(14)
C5 C6 C7 C10 -178.23(9)
C1 C6 C7 C10 67.84(11)
C14 C6 C7 C8 -169.18(10)
C5 C6 C7 C8 67.56(11)
C1 C6 C7 C8 -46.38(11)
C13 C2 C8 C9 -111.00(14)
C3 C2 C8 C9 12.49(15)
C1 C2 C8 C9 125.66(11)
C13 C2 C8 C7 131.56(12)
C3 C2 C8 C7 -104.95(11)
C1 C2 C8 C7 8.22(12)
C10 C7 C8 C9 143.55(10)
C6 C7 C8 C9 -99.33(11)
C10 C7 C8 C2 -93.35(11)
C6 C7 C8 C2 23.77(11)
O4 C4 O9 C9 161.87(12)
C3 C4 O9 C9 41.41(15)
C5 C4 O9 C9 -79.60(13)
C4 O9 C9 O8 -170.65(13)
C4 O9 C9 C8 14.92(17)
C2 C8 C9 O8 142.16(15)
C7 C8 C9 O8 -101.55(16)
C2 C8 C9 O9 -43.74(17)
C7 C8 C9 O9 72.55(14)
C15 O10 C10 C11 -1.40(19)
C15 O10 C10 C7 174.59(11)
C6 C7 C10 O10 143.36(10)
C8 C7 C10 O10 -104.28(11)
C6 C7 C10 C11 -40.38(16)
C8 C7 C10 C11 71.98(15)
O10 C10 C11 C12 -178.67(12)
C7 C10 C11 C12 5.68(19)
C10 C11 C12 O12 173.32(14)
C10 C11 C12 C1 -5.49(19)
O1 C1 C12 O12 -16.09(17)
C6 C1 C12 O12 -139.08(13)
C2 C1 C12 O12 108.79(14)
O1 C1 C12 C11 162.79(12)
C6 C1 C12 C11 39.80(16)
C2 C1 C12 C11 -72.33(15)
